data_2205840
loop_
_publ_author_name
'Zhang, Shu-Ping'
'Wang, Xiao-Bing'
'Zhang, Zun-Ting'

_publ_section_title
;
 1-(2-Hydroxy-4-isopropoxyphenyl)-2-phenylethanone
;
_journal_issue 5
_journal_name_full 'Acta Crystallographica Section E'
_journal_page_first o1257
_journal_page_last o1258
_journal_paper_doi 10.1107/S1600536805010408
_journal_volume 61
_journal_year 2005
_chemical_formula_iupac 'C17 H18 O3'
_chemical_formula_moiety 'C17 H18 O3'
_chemical_formula_sum 'C17 H18 O3'
_chemical_formula_weight 270.31
_chemical_melting_point 351
_chemical_name_systematic
;
1-(2-hydroxy-4-isopropoxyphenyl)-2-phenylethanone
;
_space_group_IT_number 14
_symmetry_cell_setting monoclinic
_symmetry_space_group_name_Hall '-P 2ybc'
_symmetry_space_group_name_H-M 'P 1 21/c 1'
_atom_sites_solution_hydrogens geom
_atom_sites_solution_primary direct
_atom_sites_solution_secondary difmap
_audit_creation_method SHELXL-97
_cell_angle_alpha 90.00
_cell_angle_beta 101.214(8)
_cell_angle_gamma 90.00
_cell_formula_units_Z 4
_cell_length_a 14.949(4)
_cell_length_b 13.366(2)
_cell_length_c 7.324(8)
_cell_measurement_reflns_used 1340
_cell_measurement_temperature 298(2)
_cell_measurement_theta_max 22.0
_cell_measurement_theta_min 2.8
_cell_volume 1435.5(16)
_computing_cell_refinement SMART-NT
_computing_data_collection 'SMART-NT (Bruker, 1998)'
_computing_data_reduction 'SAINT (Bruker, 1998)'
_computing_molecular_graphics 'SHELXTL (Sheldrick, 2000)'
_computing_publication_material SHELXTL
_computing_structure_refinement 'SHELXL97 (Sheldrick, 1997)'
_computing_structure_solution 'SHELXS97 (Sheldrick, 1990)'
_diffrn_ambient_temperature 298(2)
_diffrn_measured_fraction_theta_full 0.992
_diffrn_measured_fraction_theta_max 0.992
_diffrn_measurement_device_type 'Bruker Smart-1000 CCD area detector'
_diffrn_measurement_method '\f and \w scans'
_diffrn_radiation_monochromator graphite
_diffrn_radiation_source 'fine-focus sealed tube'
_diffrn_radiation_type MoK\a
_diffrn_radiation_wavelength 0.71073
_diffrn_reflns_av_R_equivalents 0.047
_diffrn_reflns_av_sigmaI/netI 0.063
_diffrn_reflns_limit_h_max 17
_diffrn_reflns_limit_h_min -11
_diffrn_reflns_limit_k_max 15
_diffrn_reflns_limit_k_min -15
_diffrn_reflns_limit_l_max 8
_diffrn_reflns_limit_l_min -8
_diffrn_reflns_number 7179
_diffrn_reflns_theta_full 25.0
_diffrn_reflns_theta_max 25.0
_diffrn_reflns_theta_min 2.1
_diffrn_standards_decay_% 0
_diffrn_standards_interval_count 100
_diffrn_standards_number 0
_exptl_absorpt_coefficient_mu 0.08
_exptl_absorpt_correction_T_max 0.987
_exptl_absorpt_correction_T_min 0.956
_exptl_absorpt_correction_type multi-scan
_exptl_absorpt_process_details '(North <i>et al.</i>, 1968)'
_exptl_crystal_colour colorless
_exptl_crystal_density_diffrn 1.250
_exptl_crystal_density_method 'not measured'
_exptl_crystal_description prism
_exptl_crystal_F_000 576
_exptl_crystal_size_max 0.53
_exptl_crystal_size_mid 0.28
_exptl_crystal_size_min 0.16
_refine_diff_density_max 0.16
_refine_diff_density_min -0.20
_refine_ls_extinction_method none
_refine_ls_goodness_of_fit_ref 1.005
_refine_ls_hydrogen_treatment constr
_refine_ls_matrix_type full
_refine_ls_number_parameters 181
_refine_ls_number_reflns 2523
_refine_ls_number_restraints 0
_refine_ls_restrained_S_all 1.00
_refine_ls_R_factor_all 0.099
_refine_ls_R_factor_gt 0.046
_refine_ls_shift/su_max 0.001
_refine_ls_shift/su_mean 0.000
_refine_ls_structure_factor_coef Fsqd
_refine_ls_weighting_details 'calc w=1/[\s^2^(Fo^2^)+(0.0342P)^2^] where P=(Fo^2^+2Fc^2^)/3'
_refine_ls_weighting_scheme calc
_refine_ls_wR_factor_gt 0.081
_refine_ls_wR_factor_ref 0.096
_reflns_number_gt 1363
_reflns_number_total 2523
_reflns_threshold_expression I>2\s(I)
_cod_data_source_file ya6236.cif
_cod_data_source_block I
_cod_depositor_comments
;
The following automatic conversions were performed:
'_symmetry_cell_setting' value 'Monoclinic' changed to 'monoclinic'
according to '/home/saulius/struct/CIF-dictionaries/cif_core.dic'
dictionary named 'cif_core.dic' version 2.4.1 from 2010-06-29.

Automatic conversion script
Id: cif_fix_enum 1527 2010-12-29 10:47:43Z saulius 

The following automatic conversions were performed:

'_symmetry_cell_setting' value 'Monoclinic' changed to 'monoclinic'
according to /home/saulius/struct/CIF-dictionaries/cif_core.dic
dictionary named 'cif_core.dic' version 2.4.1 from 2010-06-29.

Automatic conversion script
Id: cif_fix_values 1715 2011-07-08 13:25:40Z adriana 
;
_cod_original_sg_symbol_H-M 'P 21/c'
_cod_database_code 2205840
_cod_database_fobs_code 2205840

loop_
_symmetry_equiv_pos_as_xyz
'x, y, z'
'-x, y+1/2, -z+1/2'
'-x, -y, -z'
'x, -y-1/2, z-1/2'

loop_
_atom_site_label
_atom_site_fract_x
_atom_site_fract_y
_atom_site_fract_z
_atom_site_U_iso_or_equiv
_atom_site_adp_type
_atom_site_calc_flag
_atom_site_refinement_flags
_atom_site_occupancy
_atom_site_type_symbol
O1 0.46160(9) 0.07444(9) 0.0997(2) 0.0553(5) Uani d . 1 O
H1O 0.5118 0.0906 0.0801 0.083 Uiso calc R 1 H
O2 0.58939(9) 0.19553(10) 0.0516(2) 0.0496(5) Uani d . 1 O
O3 0.18460(9) 0.21920(10) 0.2001(2) 0.0476(4) Uani d . 1 O
C1 0.41295(14) 0.15793(14) 0.1211(3) 0.0374(6) Uani d . 1 C
C2 0.45041(14) 0.25472(14) 0.1137(3) 0.0342(5) Uani d . 1 C
C3 0.39284(14) 0.33516(14) 0.1354(3) 0.0408(6) Uani d . 1 C
H3 0.4149 0.4000 0.1318 0.049 Uiso calc R 1 H
C4 0.30567(14) 0.32162(15) 0.1617(3) 0.0416(6) Uani d . 1 C
H4 0.2692 0.3766 0.1739 0.050 Uiso calc R 1 H
C5 0.27145(14) 0.22447(15) 0.1703(3) 0.0376(6) Uani d . 1 C
C6 0.32518(14) 0.14353(15) 0.1500(3) 0.0394(6) Uani d . 1 C
H6 0.3026 0.0790 0.1558 0.047 Uiso calc R 1 H
C7 0.54311(15) 0.26790(16) 0.0834(3) 0.0390(6) Uani d . 1 C
C8 0.58325(14) 0.37265(14) 0.0897(3) 0.0484(6) Uani d . 1 C
H8B 0.5516 0.4100 -0.0171 0.058 Uiso calc R 1 H
H8A 0.5723 0.4062 0.2008 0.058 Uiso calc R 1 H
C9 0.68424(15) 0.37473(15) 0.0900(4) 0.0445(6) Uani d . 1 C
C10 0.71758(17) 0.40314(16) -0.0647(4) 0.0543(7) Uani d . 1 C
H10 0.6771 0.4226 -0.1718 0.065 Uiso calc R 1 H
C11 0.8104(2) 0.40323(18) -0.0636(4) 0.0660(8) Uani d . 1 C
H11 0.8317 0.4238 -0.1687 0.079 Uiso calc R 1 H
C12 0.87060(19) 0.37306(18) 0.0917(5) 0.0720(9) Uani d . 1 C
H12 0.9328 0.3718 0.0919 0.086 Uiso calc R 1 H
C13 0.83852(18) 0.34453(18) 0.2474(5) 0.0713(9) Uani d . 1 C
H13 0.8792 0.3244 0.3538 0.086 Uiso calc R 1 H
C14 0.74587(17) 0.34568(16) 0.2462(4) 0.0589(7) Uani d . 1 C
H14 0.7248 0.3265 0.3525 0.071 Uiso calc R 1 H
C15 0.14078(14) 0.12209(15) 0.1972(3) 0.0473(6) Uani d . 1 C
H15 0.1834 0.0740 0.2680 0.057 Uiso calc R 1 H
C16 0.06113(15) 0.13765(18) 0.2934(4) 0.0689(8) Uani d . 1 C
H16A 0.0832 0.1602 0.4185 0.103 Uiso calc R 1 H
H16B 0.0289 0.0757 0.2959 0.103 Uiso calc R 1 H
H16C 0.0207 0.1869 0.2270 0.103 Uiso calc R 1 H
C17 0.11203(16) 0.08607(18) -0.0012(4) 0.0691(8) Uani d . 1 C
H17A 0.1650 0.0776 -0.0556 0.104 Uiso calc R 1 H
H17B 0.0721 0.1345 -0.0717 0.104 Uiso calc R 1 H
H17C 0.0807 0.0233 -0.0022 0.104 Uiso calc R 1 H

loop_
_atom_site_aniso_label
_atom_site_aniso_U_11
_atom_site_aniso_U_22
_atom_site_aniso_U_33
_atom_site_aniso_U_12
_atom_site_aniso_U_13
_atom_site_aniso_U_23
O1 0.0478(10) 0.0389(8) 0.0850(14) 0.0021(8) 0.0269(9) -0.0054(9)
O2 0.0420(10) 0.0444(9) 0.0658(13) 0.0005(8) 0.0186(8) -0.0048(8)
O3 0.0376(10) 0.0448(9) 0.0632(13) -0.0039(7) 0.0171(8) -0.0008(8)
C1 0.0393(14) 0.0377(12) 0.0357(16) 0.0038(11) 0.0086(11) -0.0028(11)
C2 0.0358(14) 0.0350(12) 0.0324(15) -0.0007(10) 0.0085(11) -0.0015(10)
C3 0.0453(15) 0.0349(11) 0.0430(17) -0.0050(11) 0.0103(12) -0.0007(11)
C4 0.0422(15) 0.0360(12) 0.0482(18) 0.0024(11) 0.0127(12) -0.0016(11)
C5 0.0344(14) 0.0438(13) 0.0355(16) -0.0021(11) 0.0090(11) -0.0013(11)
C6 0.0399(14) 0.0341(12) 0.0456(17) -0.0066(11) 0.0116(11) -0.0019(11)
C7 0.0391(15) 0.0429(13) 0.0353(16) -0.0026(11) 0.0077(11) -0.0003(11)
C8 0.0453(15) 0.0414(12) 0.0607(19) -0.0032(11) 0.0161(12) -0.0011(12)
C9 0.0455(16) 0.0346(12) 0.0558(19) -0.0036(11) 0.0157(14) -0.0011(12)
C10 0.0557(17) 0.0490(14) 0.060(2) -0.0091(13) 0.0161(14) -0.0038(13)
C11 0.067(2) 0.0586(16) 0.083(2) -0.0109(15) 0.0417(18) -0.0045(16)
C12 0.0510(19) 0.0520(16) 0.121(3) -0.0027(14) 0.036(2) -0.0009(18)
C13 0.0504(19) 0.0603(17) 0.099(3) -0.0059(14) 0.0039(17) 0.0125(17)
C14 0.0531(18) 0.0562(15) 0.069(2) -0.0097(13) 0.0168(15) 0.0099(14)
C15 0.0384(14) 0.0425(13) 0.063(2) -0.0076(11) 0.0135(13) 0.0007(13)
C16 0.0482(16) 0.0697(17) 0.095(2) -0.0111(13) 0.0305(15) -0.0034(16)
C17 0.0618(18) 0.0701(16) 0.073(2) -0.0177(14) 0.0069(15) -0.0087(16)

loop_
_atom_type_symbol
_atom_type_description
_atom_type_scat_dispersion_real
_atom_type_scat_dispersion_imag
_atom_type_scat_source
C C 0.0033 0.0016 'International Tables Vol C Tables 4.2.6.8 and 6.1.1.4'
H H 0.0000 0.0000 'International Tables Vol C Tables 4.2.6.8 and 6.1.1.4'
O O 0.0106 0.0060 'International Tables Vol C Tables 4.2.6.8 and 6.1.1.4'

loop_
_geom_angle_atom_site_label_1
_geom_angle_atom_site_label_2
_geom_angle_atom_site_label_3
_geom_angle
C1 O1 H1O 109.5
C5 O3 C15 119.08(16)
O1 C1 C6 116.68(18)
O1 C1 C2 121.5(2)
C6 C1 C2 121.83(19)
C3 C2 C1 116.1(2)
C3 C2 C7 123.13(19)
C1 C2 C7 120.79(18)
C4 C3 C2 122.46(19)
C4 C3 H3 118.8
C2 C3 H3 118.8
C3 C4 C5 119.71(19)
C3 C4 H4 120.1
C5 C4 H4 120.1
O3 C5 C6 125.01(19)
O3 C5 C4 115.06(19)
C6 C5 C4 119.9(2)
C5 C6 C1 119.98(19)
C5 C6 H6 120.0
C1 C6 H6 120.0
O2 C7 C2 121.18(19)
O2 C7 C8 119.6(2)
C2 C7 C8 119.24(19)
C9 C8 C7 113.94(18)
C9 C8 H8B 108.8
C7 C8 H8B 108.8
C9 C8 H8A 108.8
C7 C8 H8A 108.8
H8B C8 H8A 107.7
C10 C9 C14 118.1(2)
C10 C9 C8 121.7(2)
C14 C9 C8 120.2(2)
C9 C10 C11 121.2(3)
C9 C10 H10 119.4
C11 C10 H10 119.4
C12 C11 C10 120.1(3)
C12 C11 H11 120.0
C10 C11 H11 120.0
C11 C12 C13 119.5(3)
C11 C12 H12 120.2
C13 C12 H12 120.2
C12 C13 C14 120.1(3)
C12 C13 H13 119.9
C14 C13 H13 119.9
C9 C14 C13 121.0(3)
C9 C14 H14 119.5
C13 C14 H14 119.5
O3 C15 C17 110.01(19)
O3 C15 C16 105.32(18)
C17 C15 C16 112.9(2)
O3 C15 H15 109.5
C17 C15 H15 109.5
C16 C15 H15 109.5
C15 C16 H16A 109.5
C15 C16 H16B 109.5
H16A C16 H16B 109.5
C15 C16 H16C 109.5
H16A C16 H16C 109.5
H16B C16 H16C 109.5
C15 C17 H17A 109.5
C15 C17 H17B 109.5
H17A C17 H17B 109.5
C15 C17 H17C 109.5
H17A C17 H17C 109.5
H17B C17 H17C 109.5

loop_
_geom_bond_atom_site_label_1
_geom_bond_atom_site_label_2
_geom_bond_distance
O1 C1 1.357(2)
O1 H1O 0.8200
O2 C7 1.237(2)
O3 C5 1.360(3)
O3 C15 1.452(3)
C1 C6 1.383(3)
C1 C2 1.415(3)
C2 C3 1.405(3)
C2 C7 1.456(3)
C3 C4 1.366(3)
C3 H3 0.9300
C4 C5 1.402(3)
C4 H4 0.9300
C5 C6 1.373(3)
C6 H6 0.9300
C7 C8 1.520(3)
C8 C9 1.510(3)
C8 H8B 0.9700
C8 H8A 0.9700
C9 C10 1.377(3)
C9 C14 1.378(3)
C10 C11 1.386(3)
C10 H10 0.9300
C11 C12 1.367(4)
C11 H11 0.9300
C12 C13 1.375(4)
C12 H12 0.9300
C13 C14 1.383(3)
C13 H13 0.9300
C14 H14 0.9300
C15 C17 1.511(3)
C15 C16 1.511(3)
C15 H15 0.9800
C16 H16A 0.9600
C16 H16B 0.9600
C16 H16C 0.9600
C17 H17A 0.9600
C17 H17B 0.9600
C17 H17C 0.9600

loop_
_geom_hbond_atom_site_label_D
_geom_hbond_atom_site_label_H
_geom_hbond_atom_site_label_A
_geom_hbond_distance_DH
_geom_hbond_distance_HA
_geom_hbond_distance_DA
_geom_hbond_angle_DHA
O1 H1O O2 0.82 1.86 2.580(3) 146.2

loop_
_geom_torsion_atom_site_label_1
_geom_torsion_atom_site_label_2
_geom_torsion_atom_site_label_3
_geom_torsion_atom_site_label_4
_geom_torsion
_geom_torsion_publ_flag
O1 C1 C2 C3 179.23(19) ?
C6 C1 C2 C3 -0.7(3) ?
O1 C1 C2 C7 -0.2(3) ?
C6 C1 C2 C7 179.9(2) ?
C1 C2 C3 C4 -0.2(3) ?
C7 C2 C3 C4 179.3(2) ?
C2 C3 C4 C5 0.9(3) ?
C15 O3 C5 C6 -5.0(3) ?
C15 O3 C5 C4 175.38(19) ?
C3 C4 C5 O3 178.89(19) ?
C3 C4 C5 C6 -0.8(3) ?
O3 C5 C6 C1 -179.69(19) ?
C4 C5 C6 C1 0.0(3) ?
O1 C1 C6 C5 -179.13(19) ?
C2 C1 C6 C5 0.8(3) ?
C3 C2 C7 O2 -174.7(2) ?
C1 C2 C7 O2 4.7(3) ?
C3 C2 C7 C8 4.8(3) ?
C1 C2 C7 C8 -175.8(2) yes
O2 C7 C8 C9 -10.6(3) yes
C2 C7 C8 C9 169.8(2) yes
C7 C8 C9 C10 106.4(2) yes
C7 C8 C9 C14 -72.2(3) yes
C14 C9 C10 C11 -0.4(3) ?
C8 C9 C10 C11 -179.0(2) ?
C9 C10 C11 C12 1.2(4) ?
C10 C11 C12 C13 -1.2(4) ?
C11 C12 C13 C14 0.5(4) ?
C10 C9 C14 C13 -0.3(3) ?
C8 C9 C14 C13 178.3(2) ?
C12 C13 C14 C9 0.3(4) ?
C5 O3 C15 C17 -75.7(2) yes
C5 O3 C15 C16 162.27(19) yes

loop_
_cod_related_entry_id
_cod_related_entry_database
_cod_related_entry_code
1 ChemSpider 10247990
